data_4032914
loop_
_publ_author_name
'Zhu, Jie S.'
'Son, Jung-Ho'
'Teuthorn, Andrew P.'
'Haddadin, Makhluf J.'
'Kurth, Mark J.'
'Tantillo, Dean J.'

_publ_section_title
;
 Diverting Reactive Intermediates Toward Unusual Chemistry: Unexpected
 Anthranil Products from Davis-Beirut Reaction.
;
_journal_issue 20
_journal_name_full 'The Journal of organic chemistry'
_journal_page_first 10875
_journal_page_last 10882
_journal_paper_doi 10.1021/acs.joc.7b01521
_journal_volume 82
_journal_year 2017
_chemical_formula_sum 'C58 H40 Cl4 N12 O6'
_chemical_formula_weight 1142.82
_space_group_crystal_system monoclinic
_space_group_IT_number 14
_space_group_name_Hall '-P 2yn'
_space_group_name_H-M_alt 'P 1 21/n 1'
_symmetry_space_group_name_Hall '-P 2yn'
_symmetry_space_group_name_H-M 'P 1 21/n 1'
_atom_sites_solution_hydrogens mixed
_audit_creation_method SHELXL-2014/7
_cell_angle_alpha 90
_cell_angle_beta 112.3410(12)
_cell_angle_gamma 90
_cell_formula_units_Z 4
_cell_length_a 19.7261(6)
_cell_length_b 14.1348(4)
_cell_length_c 20.9034(7)
_cell_measurement_reflns_used 9970
_cell_measurement_temperature 90(2)
_cell_measurement_theta_max 68.39
_cell_measurement_theta_min 7.84
_cell_volume 5390.9(3)
_computing_cell_refinement 'Bruker SAINT'
_computing_data_collection 'Bruker APEX2'
_computing_data_reduction 'Bruker SAINT'
_computing_molecular_graphics 'Bruker SHELXTL'
_computing_publication_material 'Bruker SHELXTL'
_computing_structure_refinement 'SHELXL-2014 (Sheldrick 2014)'
_computing_structure_solution 'SHELXS-97 (Sheldrick 2008)'
_diffrn_ambient_temperature 90(2)
_diffrn_measured_fraction_theta_full 0.955
_diffrn_measured_fraction_theta_max 0.949
_diffrn_measurement_device_type 'Bruker APEX-II CCD'
_diffrn_measurement_method '\f and \w scans'
_diffrn_radiation_type CuK\a
_diffrn_radiation_wavelength 1.54178
_diffrn_reflns_av_R_equivalents 0.0297
_diffrn_reflns_av_unetI/netI 0.0360
_diffrn_reflns_Laue_measured_fraction_full 0.955
_diffrn_reflns_Laue_measured_fraction_max 0.949
_diffrn_reflns_limit_h_max 22
_diffrn_reflns_limit_h_min -23
_diffrn_reflns_limit_k_max 17
_diffrn_reflns_limit_k_min -16
_diffrn_reflns_limit_l_max 25
_diffrn_reflns_limit_l_min -20
_diffrn_reflns_number 20005
_diffrn_reflns_point_group_measured_fraction_full 0.955
_diffrn_reflns_point_group_measured_fraction_max 0.949
_diffrn_reflns_theta_full 67.679
_diffrn_reflns_theta_max 68.395
_diffrn_reflns_theta_min 7.554
_exptl_absorpt_coefficient_mu 2.530
_exptl_absorpt_correction_T_max 0.7531
_exptl_absorpt_correction_T_min 0.6185
_exptl_absorpt_correction_type multi-scan
_exptl_absorpt_process_details 'SADABS (Bruker, 2003)'
_exptl_crystal_colour yellow
_exptl_crystal_density_diffrn 1.408
_exptl_crystal_description block
_exptl_crystal_F_000 2352
_exptl_crystal_size_max 0.395
_exptl_crystal_size_mid 0.234
_exptl_crystal_size_min 0.194
_refine_diff_density_max 1.227
_refine_diff_density_min -1.185
_refine_diff_density_rms 0.087
_refine_ls_extinction_method none
_refine_ls_goodness_of_fit_ref 1.039
_refine_ls_hydrogen_treatment mixed
_refine_ls_matrix_type full
_refine_ls_number_parameters 747
_refine_ls_number_reflns 9401
_refine_ls_number_restraints 0
_refine_ls_restrained_S_all 1.039
_refine_ls_R_factor_all 0.0712
_refine_ls_R_factor_gt 0.0667
_refine_ls_shift/su_max 0.001
_refine_ls_shift/su_mean 0.000
_refine_ls_structure_factor_coef Fsqd
_refine_ls_weighting_details 'w=1/[\s^2^(Fo^2^)+(0.1021P)^2^+10.4888P] where P=(Fo^2^+2Fc^2^)/3'
_refine_ls_weighting_scheme calc
_refine_ls_wR_factor_gt 0.1876
_refine_ls_wR_factor_ref 0.1934
_reflns_Friedel_coverage 0.000
_reflns_number_gt 8562
_reflns_number_total 9401
_reflns_threshold_expression 'I > 2\s(I)'
_cod_data_source_file jo7b01521_si_003.cif
_cod_data_source_block (1H-benzo(d)imidazol-2-yl)methanone_7
_cod_depositor_comments 'Adding full bibliography for 4032912--4032914.cif.'
_cod_database_code 4032914
_shelx_shelxl_version_number 2014/7
_shelx_space_group_comment
;
The symmetry employed for this shelxl refinement is uniquely defined
by the following loop, which should always be used as a source of
symmetry information in preference to the above space-group names.
They are only intended as comments.
;
_shelx_estimated_absorpt_t_min 0.435
_shelx_estimated_absorpt_t_max 0.640

loop_
_space_group_symop_operation_xyz
'x, y, z'
'-x+1/2, y+1/2, -z+1/2'
'-x, -y, -z'
'x-1/2, -y-1/2, z-1/2'

loop_
_atom_site_label
_atom_site_type_symbol
_atom_site_fract_x
_atom_site_fract_y
_atom_site_fract_z
_atom_site_U_iso_or_equiv
_atom_site_adp_type
_atom_site_occupancy
_atom_site_site_symmetry_order
_atom_site_calc_flag
_atom_site_refinement_flags_posn
_atom_site_refinement_flags_adp
_atom_site_refinement_flags_occupancy
_atom_site_disorder_assembly
_atom_site_disorder_group
C1 C 1.00193(18) 1.1653(2) -0.16451(17) 0.0311(7) Uani 1 1 d . . . . .
H1 H 1.0456 1.1291 -0.1518 0.037 Uiso 1 1 calc R U . . .
C2 C 0.9786(2) 1.2228(2) -0.22240(18) 0.0349(7) Uani 1 1 d . . . . .
H2 H 1.0067 1.2257 -0.2505 0.042 Uiso 1 1 calc R U . . .
C3 C 0.9143(2) 1.2771(2) -0.24057(17) 0.0333(7) Uani 1 1 d . . . . .
H3 H 0.9000 1.3155 -0.2808 0.040 Uiso 1 1 calc R U . . .
C4 C 0.87142(18) 1.2761(2) -0.20183(16) 0.0299(6) Uani 1 1 d . . . . .
H4 H 0.8278 1.3127 -0.2148 0.036 Uiso 1 1 calc R U . . .
C5 C 0.89455(16) 1.2188(2) -0.14222(15) 0.0242(6) Uani 1 1 d . . . . .
C6 C 0.95807(16) 1.1633(2) -0.12571(15) 0.0247(6) Uani 1 1 d . . . . .
C7 C 0.90823(15) 1.1437(2) -0.04911(15) 0.0224(6) Uani 1 1 d . . . . .
C8 C 0.89975(15) 1.10363(19) 0.01304(14) 0.0217(6) Uani 1 1 d . . . . .
C9 C 0.85743(14) 1.1572(2) 0.04579(14) 0.0213(6) Uani 1 1 d . . . . .
C10 C 0.86053(16) 1.2560(2) 0.04851(15) 0.0253(6) Uani 1 1 d . . . . .
H10 H 0.8876 1.2890 0.0265 0.030 Uiso 1 1 calc R U . . .
C11 C 0.82453(17) 1.3062(2) 0.08293(16) 0.0308(7) Uani 1 1 d . . . . .
H11 H 0.8272 1.3733 0.0850 0.037 Uiso 1 1 calc R U . . .
C12 C 0.78461(17) 1.2580(2) 0.11433(16) 0.0298(7) Uani 1 1 d . . . . .
H12 H 0.7592 1.2925 0.1373 0.036 Uiso 1 1 calc R U . . .
C13 C 0.78108(16) 1.1605(2) 0.11280(15) 0.0258(6) Uani 1 1 d . . . . .
H13 H 0.7535 1.1285 0.1348 0.031 Uiso 1 1 calc R U . . .
C14 C 0.81777(15) 1.1086(2) 0.07909(14) 0.0213(6) Uani 1 1 d . . . . .
C15 C 0.81731(14) 0.9565(2) 0.12287(14) 0.0201(5) Uani 1 1 d . . . . .
C16 C 0.79948(14) 0.8554(2) 0.10853(14) 0.0214(6) Uani 1 1 d . . . . .
C17 C 0.76589(17) 0.7254(2) 0.04748(16) 0.0276(6) Uani 1 1 d . . . . .
C18 C 0.7433(2) 0.6538(2) -0.00226(18) 0.0414(8) Uani 1 1 d . . . . .
H18 H 0.7362 0.6654 -0.0492 0.050 Uiso 1 1 calc R U . . .
C19 C 0.7319(2) 0.5653(2) 0.02005(19) 0.0419(8) Uani 1 1 d . . . . .
H19 H 0.7166 0.5149 -0.0123 0.050 Uiso 1 1 calc R U . . .
C20 C 0.7421(2) 0.5482(2) 0.08904(18) 0.0355(7) Uani 1 1 d . . . . .
H20 H 0.7333 0.4866 0.1023 0.043 Uiso 1 1 calc R U . . .
C21 C 0.76451(18) 0.6186(2) 0.13810(17) 0.0306(7) Uani 1 1 d . . . . .
H21 H 0.7714 0.6063 0.1848 0.037 Uiso 1 1 calc R U . . .
C22 C 0.77689(16) 0.7088(2) 0.11728(15) 0.0242(6) Uani 1 1 d . . . . .
C23 C 0.85439(15) 0.9825(2) 0.19755(14) 0.0214(6) Uani 1 1 d . . . . .
C24 C 0.92520(15) 1.0190(2) 0.21940(15) 0.0243(6) Uani 1 1 d . . . . .
H24 H 0.9444 1.0382 0.1861 0.029 Uiso 1 1 calc R U . . .
C25 C 0.96818(16) 1.0276(2) 0.28951(16) 0.0297(7) Uani 1 1 d . . . . .
H25 H 1.0161 1.0537 0.3037 0.036 Uiso 1 1 calc R U . . .
C26 C 0.94141(17) 0.9984(2) 0.33845(15) 0.0305(7) Uani 1 1 d . . . . .
H26 H 0.9720 1.0011 0.3862 0.037 Uiso 1 1 calc R U . . .
C27 C 0.87064(17) 0.9653(2) 0.31868(15) 0.0289(6) Uani 1 1 d . . . . .
H27 H 0.8516 0.9465 0.3522 0.035 Uiso 1 1 calc R U . . .
C28 C 0.82792(15) 0.9600(2) 0.24875(15) 0.0242(6) Uani 1 1 d . . . . .
C29 C 0.10910(17) 1.2290(2) 0.06681(16) 0.0295(6) Uani 1 1 d . . . . .
H29 H 0.1107 1.2582 0.0265 0.035 Uiso 1 1 calc R U . . .
C30 C 0.05779(18) 1.2555(2) 0.09343(17) 0.0322(7) Uani 1 1 d . . . . .
H30 H 0.0235 1.3038 0.0709 0.039 Uiso 1 1 calc R U . . .
C31 C 0.05508(18) 1.2128(2) 0.15297(17) 0.0339(7) Uani 1 1 d . . . . .
H31 H 0.0191 1.2331 0.1698 0.041 Uiso 1 1 calc R U . . .
C32 C 0.10317(18) 1.1421(2) 0.18777(16) 0.0342(7) Uani 1 1 d . . . . .
H32 H 0.1007 1.1129 0.2277 0.041 Uiso 1 1 calc R U . . .
C33 C 0.15555(17) 1.1156(2) 0.16150(15) 0.0276(6) Uani 1 1 d . . . . .
C34 C 0.15872(16) 1.1575(2) 0.10131(14) 0.0256(6) Uani 1 1 d . . . . .
C35 C 0.24547(17) 1.0553(2) 0.13609(14) 0.0252(6) Uani 1 1 d . . . . .
C36 C 0.30716(17) 0.9904(2) 0.14263(15) 0.0268(6) Uani 1 1 d . . . . .
C37 C 0.33972(16) 0.9954(2) 0.08898(14) 0.0248(6) Uani 1 1 d . . . . .
C38 C 0.36262(17) 1.0807(2) 0.07013(16) 0.0300(7) Uani 1 1 d . . . . .
H38 H 0.3572 1.1380 0.0914 0.036 Uiso 1 1 calc R U . . .
C39 C 0.39340(17) 1.0819(2) 0.02027(16) 0.0332(7) Uani 1 1 d . . . . .
H39 H 0.4096 1.1399 0.0081 0.040 Uiso 1 1 calc R U . . .
C40 C 0.40036(16) 0.9988(2) -0.01150(16) 0.0314(7) Uani 1 1 d . . . . .
H40 H 0.4205 1.0002 -0.0462 0.038 Uiso 1 1 calc R U . . .
C41 C 0.37804(15) 0.9130(2) 0.00709(15) 0.0272(6) Uani 1 1 d . . . . .
H41 H 0.3830 0.8560 -0.0149 0.033 Uiso 1 1 calc R U . . .
C42 C 0.34841(14) 0.9109(2) 0.05799(14) 0.0235(6) Uani 1 1 d . . . . .
C43 C 0.35918(15) 0.7531(2) 0.09456(14) 0.0224(6) Uani 1 1 d . . . . .
C44 C 0.32577(15) 0.6688(2) 0.11100(14) 0.0230(6) Uani 1 1 d . . . . .
C45 C 0.30950(15) 0.5318(2) 0.14659(14) 0.0239(6) Uani 1 1 d . . . . .
C46 C 0.31701(17) 0.4405(2) 0.17466(16) 0.0305(7) Uani 1 1 d . . . . .
H46 H 0.3626 0.4081 0.1895 0.037 Uiso 1 1 calc R U . . .
C47 C 0.25601(18) 0.3992(2) 0.17996(16) 0.0304(7) Uani 1 1 d . . . . .
H47 H 0.2599 0.3376 0.1992 0.036 Uiso 1 1 calc R U . . .
C48 C 0.18809(18) 0.4465(2) 0.15749(16) 0.0295(6) Uani 1 1 d . . . . .
H48 H 0.1471 0.4156 0.1614 0.035 Uiso 1 1 calc R U . . .
C49 C 0.17956(16) 0.5369(2) 0.12982(15) 0.0277(6) Uani 1 1 d . . . . .
H49 H 0.1336 0.5685 0.1143 0.033 Uiso 1 1 calc R U . . .
C50 C 0.24193(15) 0.5793(2) 0.12589(14) 0.0238(6) Uani 1 1 d . . . . .
C51 C 0.44038(15) 0.7510(2) 0.11109(15) 0.0243(6) Uani 1 1 d . . . . .
C52 C 0.48497(17) 0.8041(2) 0.16799(17) 0.0320(7) Uani 1 1 d . . . . .
H52 H 0.4637 0.8372 0.1953 0.038 Uiso 1 1 calc R U . . .
C53 C 0.56036(18) 0.8087(3) 0.1850(2) 0.0394(8) Uani 1 1 d . . . . .
H53 H 0.5902 0.8453 0.2235 0.047 Uiso 1 1 calc R U . . .
C54 C 0.59204(18) 0.7601(2) 0.1457(2) 0.0408(8) Uani 1 1 d . . . . .
H54 H 0.6434 0.7644 0.1570 0.049 Uiso 1 1 calc R U . . .
C55 C 0.54938(18) 0.7058(2) 0.09042(18) 0.0343(7) Uani 1 1 d . . . . .
H55 H 0.5709 0.6716 0.0639 0.041 Uiso 1 1 calc R U . . .
C56 C 0.47414(16) 0.7019(2) 0.07401(15) 0.0263(6) Uani 1 1 d . . . . .
C57 C 0.9462(2) 0.5579(3) 0.12533(19) 0.0426(8) Uani 1 1 d . . . . .
H57A H 0.8966 0.5514 0.1261 0.051 Uiso 1 1 calc R U . . .
H57B H 0.9641 0.6227 0.1408 0.051 Uiso 1 1 calc R U . . .
C58 C 0.6074(2) 0.1586(6) 0.1775(2) 0.090(2) Uani 1 1 d . . . . .
H58A H 0.6364 0.1226 0.1561 0.108 Uiso 1 1 calc R U . A 1
H58B H 0.6423 0.1942 0.2172 0.108 Uiso 1 1 calc R U . A 1
N1 N 0.96460(13) 1.11549(17) -0.06701(13) 0.0230(5) Uani 1 1 d . . . . .
N2 N 0.86466(13) 1.20614(17) -0.09260(12) 0.0241(5) Uani 1 1 d . . . . .
N3 N 0.80805(12) 1.00985(17) 0.07111(12) 0.0209(5) Uani 1 1 d . . . . .
N4 N 0.78072(14) 0.81948(18) 0.04385(13) 0.0255(5) Uani 1 1 d . . . . .
N5 N 0.79889(13) 0.79178(17) 0.15479(12) 0.0243(5) Uani 1 1 d . . . . .
N6 N 0.75074(13) 0.93403(19) 0.22848(12) 0.0274(5) Uani 1 1 d . . . . .
N7 N 0.21180(15) 1.0509(2) 0.18180(14) 0.0289(6) Uani 1 1 d . . . . .
N8 N 0.21535(14) 1.11836(17) 0.08668(12) 0.0260(5) Uani 1 1 d . . . . .
N9 N 0.31929(12) 0.82688(17) 0.07396(12) 0.0229(5) Uani 1 1 d . . . . .
N10 N 0.36112(13) 0.58957(17) 0.13598(12) 0.0246(5) Uani 1 1 d . . . . .
N11 N 0.25408(13) 0.66637(18) 0.10377(13) 0.0233(5) Uani 1 1 d . . . . .
N12 N 0.42938(15) 0.64484(18) 0.01394(13) 0.0296(6) Uani 1 1 d . . . . .
O1 O 0.92931(11) 1.02763(14) 0.03591(11) 0.0274(5) Uani 1 1 d . . . . .
O2 O 0.70715(11) 0.96220(16) 0.17255(10) 0.0299(5) Uani 1 1 d . . . . .
O3 O 0.73313(13) 0.8878(2) 0.26918(12) 0.0450(6) Uani 1 1 d . . . . .
O4 O 0.32675(13) 0.93313(16) 0.18962(11) 0.0346(5) Uani 1 1 d . . . . .
O5 O 0.36392(12) 0.66099(17) -0.01363(12) 0.0381(5) Uani 1 1 d . . . . .
O6 O 0.45961(16) 0.5827(2) -0.00565(13) 0.0523(8) Uani 1 1 d . . . . .
Cl1 Cl 0.94233(11) 0.54016(12) 0.04175(6) 0.0979(6) Uani 1 1 d . . . . .
Cl2 Cl 1.00576(7) 0.47427(8) 0.18200(6) 0.0591(3) Uani 1 1 d . . . . .
Cl3 Cl 0.54969(13) 0.24200(12) 0.11497(6) 0.0468(7) Uani 0.757(7) 1 d . . P B 1
Cl4 Cl 0.56242(6) 0.08317(8) 0.20669(6) 0.0591(3) Uani 1 1 d . . . . .
Cl5 Cl 0.5059(5) 0.2781(5) 0.1127(2) 0.064(3) Uani 0.243(7) 1 d . . P B 2
H57 H 0.997(2) 1.075(3) -0.0488(19) 0.029(9) Uiso 1 1 d . . . . .
H58 H 0.7767(19) 0.849(3) 0.011(2) 0.026(9) Uiso 1 1 d . . . . .
H59 H 0.223(2) 1.017(3) 0.211(2) 0.032(10) Uiso 1 1 d . . . . .
H60 H 0.228(2) 0.710(3) 0.0945(19) 0.027(9) Uiso 1 1 d . . . . .

loop_
_atom_site_aniso_label
_atom_site_aniso_U_11
_atom_site_aniso_U_22
_atom_site_aniso_U_33
_atom_site_aniso_U_23
_atom_site_aniso_U_13
_atom_site_aniso_U_12
C1 0.0322(16) 0.0287(15) 0.0375(17) -0.0014(13) 0.0191(14) 0.0011(12)
C2 0.0464(19) 0.0315(16) 0.0362(17) -0.0022(13) 0.0265(16) -0.0035(14)
C3 0.0477(19) 0.0264(15) 0.0278(16) 0.0020(12) 0.0167(14) -0.0017(14)
C4 0.0356(16) 0.0260(15) 0.0260(15) 0.0006(12) 0.0094(13) 0.0039(12)
C5 0.0248(14) 0.0229(14) 0.0255(14) -0.0008(11) 0.0102(12) 0.0004(11)
C6 0.0271(14) 0.0209(13) 0.0272(15) -0.0014(11) 0.0116(12) -0.0002(11)
C7 0.0202(13) 0.0212(13) 0.0261(14) 0.0003(11) 0.0093(11) 0.0016(10)
C8 0.0188(12) 0.0204(13) 0.0244(14) 0.0004(11) 0.0066(11) 0.0002(10)
C9 0.0173(12) 0.0233(14) 0.0193(13) -0.0012(10) 0.0027(10) 0.0014(10)
C10 0.0220(13) 0.0240(14) 0.0261(14) -0.0007(11) 0.0049(12) 0.0012(11)
C11 0.0302(15) 0.0236(14) 0.0326(16) -0.0067(12) 0.0054(13) 0.0024(12)
C12 0.0284(15) 0.0319(16) 0.0268(15) -0.0070(12) 0.0079(13) 0.0064(12)
C13 0.0223(13) 0.0327(15) 0.0212(14) -0.0019(12) 0.0069(11) 0.0014(12)
C14 0.0199(13) 0.0231(13) 0.0166(12) -0.0016(10) 0.0021(10) 0.0022(10)
C15 0.0152(12) 0.0268(14) 0.0182(13) -0.0017(11) 0.0061(10) -0.0005(10)
C16 0.0182(12) 0.0275(14) 0.0180(13) -0.0002(11) 0.0064(10) -0.0008(11)
C17 0.0337(16) 0.0262(15) 0.0243(15) -0.0014(12) 0.0126(12) -0.0038(12)
C18 0.065(2) 0.0334(18) 0.0276(16) -0.0072(14) 0.0196(16) -0.0113(16)
C19 0.063(2) 0.0290(17) 0.0393(19) -0.0111(14) 0.0260(18) -0.0116(16)
C20 0.049(2) 0.0243(15) 0.0416(19) -0.0020(13) 0.0267(16) -0.0045(14)
C21 0.0362(16) 0.0297(16) 0.0300(16) 0.0031(12) 0.0172(13) -0.0011(13)
C22 0.0254(14) 0.0259(14) 0.0225(14) -0.0006(11) 0.0102(11) 0.0001(11)
C23 0.0182(13) 0.0246(13) 0.0192(13) -0.0010(11) 0.0044(11) 0.0015(10)
C24 0.0206(13) 0.0246(14) 0.0264(14) -0.0031(11) 0.0074(11) -0.0005(11)
C25 0.0203(14) 0.0292(15) 0.0309(16) -0.0044(12) -0.0001(12) -0.0015(11)
C26 0.0301(15) 0.0332(16) 0.0192(14) -0.0039(12) -0.0007(12) 0.0015(13)
C27 0.0306(15) 0.0354(16) 0.0177(14) -0.0018(12) 0.0058(12) 0.0010(13)
C28 0.0207(14) 0.0287(14) 0.0207(14) -0.0017(11) 0.0050(11) -0.0004(11)
C29 0.0336(16) 0.0262(15) 0.0237(14) 0.0001(12) 0.0051(13) -0.0035(12)
C30 0.0296(16) 0.0288(15) 0.0299(16) -0.0024(12) 0.0020(13) 0.0004(12)
C31 0.0295(16) 0.0389(18) 0.0312(16) -0.0043(14) 0.0093(13) 0.0011(13)
C32 0.0363(17) 0.0421(18) 0.0243(15) 0.0015(13) 0.0117(13) 0.0016(14)
C33 0.0312(15) 0.0288(15) 0.0203(14) 0.0007(11) 0.0070(12) 0.0009(12)
C34 0.0294(15) 0.0257(14) 0.0190(13) -0.0033(11) 0.0060(12) -0.0041(12)
C35 0.0317(15) 0.0251(14) 0.0186(13) -0.0036(11) 0.0091(12) -0.0036(12)
C36 0.0321(15) 0.0256(14) 0.0199(14) -0.0018(11) 0.0069(12) -0.0023(12)
C37 0.0228(14) 0.0292(15) 0.0181(13) 0.0003(11) 0.0030(11) -0.0017(11)
C38 0.0299(15) 0.0301(16) 0.0255(15) -0.0007(12) 0.0055(12) -0.0051(12)
C39 0.0298(16) 0.0374(17) 0.0287(16) 0.0047(13) 0.0071(13) -0.0084(13)
C40 0.0224(14) 0.0467(19) 0.0230(14) 0.0053(13) 0.0062(12) -0.0016(13)
C41 0.0186(13) 0.0371(16) 0.0225(14) 0.0003(12) 0.0042(11) 0.0014(12)
C42 0.0157(12) 0.0297(15) 0.0200(13) 0.0011(11) 0.0012(10) 0.0000(11)
C43 0.0185(13) 0.0270(14) 0.0191(13) -0.0041(11) 0.0043(11) -0.0005(11)
C44 0.0171(13) 0.0280(14) 0.0198(13) -0.0040(11) 0.0025(10) 0.0013(11)
C45 0.0217(13) 0.0244(14) 0.0216(13) -0.0057(11) 0.0037(11) -0.0004(11)
C46 0.0301(15) 0.0259(15) 0.0285(15) -0.0037(12) 0.0032(13) 0.0025(12)
C47 0.0399(17) 0.0230(14) 0.0255(15) -0.0034(12) 0.0094(13) -0.0032(13)
C48 0.0344(16) 0.0284(15) 0.0260(15) -0.0085(12) 0.0117(13) -0.0083(13)
C49 0.0237(14) 0.0324(16) 0.0251(14) -0.0060(12) 0.0070(12) -0.0028(12)
C50 0.0227(14) 0.0250(14) 0.0205(13) -0.0033(11) 0.0045(11) -0.0003(11)
C51 0.0183(13) 0.0256(14) 0.0269(14) 0.0004(11) 0.0061(11) 0.0015(11)
C52 0.0225(14) 0.0331(16) 0.0354(17) -0.0062(13) 0.0055(13) 0.0021(12)
C53 0.0218(15) 0.0354(17) 0.050(2) -0.0056(15) 0.0020(14) -0.0028(13)
C54 0.0219(15) 0.0359(18) 0.064(2) 0.0055(16) 0.0161(16) -0.0003(13)
C55 0.0312(16) 0.0355(17) 0.0419(18) 0.0090(14) 0.0202(14) 0.0081(13)
C56 0.0262(14) 0.0269(14) 0.0257(14) 0.0039(12) 0.0097(12) 0.0025(12)
C57 0.0401(19) 0.0401(19) 0.043(2) -0.0046(16) 0.0101(16) 0.0062(15)
C58 0.0257(19) 0.201(7) 0.042(2) 0.049(3) 0.0128(18) 0.025(3)
N1 0.0213(12) 0.0213(12) 0.0270(12) 0.0023(10) 0.0100(10) 0.0048(10)
N2 0.0225(12) 0.0240(12) 0.0260(12) 0.0017(10) 0.0096(10) 0.0027(9)
N3 0.0192(11) 0.0247(12) 0.0186(11) -0.0008(9) 0.0069(9) -0.0007(9)
N4 0.0352(14) 0.0249(12) 0.0159(12) 0.0018(10) 0.0091(10) -0.0038(10)
N5 0.0252(12) 0.0263(12) 0.0207(12) -0.0003(10) 0.0080(10) -0.0022(10)
N6 0.0236(12) 0.0389(14) 0.0209(12) -0.0006(11) 0.0097(10) -0.0036(11)
N7 0.0366(15) 0.0301(14) 0.0193(12) 0.0069(11) 0.0098(11) 0.0052(11)
N8 0.0335(13) 0.0232(12) 0.0199(11) -0.0006(9) 0.0085(10) -0.0016(10)
N9 0.0194(11) 0.0271(12) 0.0192(11) -0.0004(9) 0.0041(9) 0.0002(9)
N10 0.0187(11) 0.0255(12) 0.0258(12) -0.0017(10) 0.0040(10) 0.0019(9)
N11 0.0164(11) 0.0253(13) 0.0253(12) 0.0006(10) 0.0046(10) 0.0040(10)
N12 0.0377(15) 0.0294(13) 0.0240(12) 0.0036(10) 0.0143(11) 0.0094(11)
O1 0.0276(10) 0.0233(10) 0.0335(11) 0.0060(8) 0.0142(9) 0.0067(8)
O2 0.0195(10) 0.0461(13) 0.0216(10) 0.0036(9) 0.0048(8) 0.0015(9)
O3 0.0369(13) 0.0721(18) 0.0254(11) 0.0109(12) 0.0112(10) -0.0148(12)
O4 0.0465(13) 0.0349(12) 0.0230(11) 0.0065(9) 0.0139(10) 0.0084(10)
O5 0.0317(12) 0.0418(13) 0.0349(12) -0.0120(10) 0.0059(10) 0.0021(10)
O6 0.0607(17) 0.0591(17) 0.0292(12) -0.0086(11) 0.0083(12) 0.0327(14)
Cl1 0.1529(15) 0.0979(10) 0.0418(6) 0.0126(6) 0.0358(8) 0.0539(10)
Cl2 0.0696(7) 0.0533(6) 0.0554(6) 0.0166(5) 0.0248(5) 0.0190(5)
Cl3 0.0623(13) 0.0410(8) 0.0346(6) 0.0030(5) 0.0157(6) -0.0123(8)
Cl4 0.0659(7) 0.0513(6) 0.0602(6) 0.0033(5) 0.0242(5) 0.0043(5)
Cl5 0.080(6) 0.059(3) 0.044(2) -0.007(2) 0.015(2) -0.026(4)

loop_
_atom_type_symbol
_atom_type_description
_atom_type_scat_dispersion_real
_atom_type_scat_dispersion_imag
_atom_type_scat_source
C C 0.0181 0.0091 'International Tables Vol C Tables 4.2.6.8 and 6.1.1.4'
H H 0.0000 0.0000 'International Tables Vol C Tables 4.2.6.8 and 6.1.1.4'
N N 0.0311 0.0180 'International Tables Vol C Tables 4.2.6.8 and 6.1.1.4'
O O 0.0492 0.0322 'International Tables Vol C Tables 4.2.6.8 and 6.1.1.4'
Cl Cl 0.3639 0.7018 'International Tables Vol C Tables 4.2.6.8 and 6.1.1.4'

loop_
_geom_angle_atom_site_label_1
_geom_angle_atom_site_label_2
_geom_angle_atom_site_label_3
_geom_angle
C2 C1 C6 116.6(3)
C2 C1 H1 121.7
C6 C1 H1 121.7
C1 C2 C3 121.5(3)
C1 C2 H2 119.2
C3 C2 H2 119.2
C4 C3 C2 122.0(3)
C4 C3 H3 119.0
C2 C3 H3 119.0
C3 C4 C5 117.5(3)
C3 C4 H4 121.3
C5 C4 H4 121.3
N2 C5 C6 109.7(2)
N2 C5 C4 130.5(3)
C6 C5 C4 119.8(3)
N1 C6 C1 131.8(3)
N1 C6 C5 105.6(2)
C1 C6 C5 122.6(3)
N2 C7 N1 113.1(2)
N2 C7 C8 126.6(2)
N1 C7 C8 120.3(2)
O1 C8 C9 122.5(3)
O1 C8 C7 118.6(2)
C9 C8 C7 118.9(2)
C10 C9 C14 119.4(3)
C10 C9 C8 120.5(3)
C14 C9 C8 119.9(2)
C11 C10 C9 120.7(3)
C11 C10 H10 119.7
C9 C10 H10 119.7
C12 C11 C10 119.5(3)
C12 C11 H11 120.3
C10 C11 H11 120.3
C13 C12 C11 121.0(3)
C13 C12 H12 119.5
C11 C12 H12 119.5
C12 C13 C14 120.3(3)
C12 C13 H13 119.8
C14 C13 H13 119.8
C13 C14 C9 119.1(3)
C13 C14 N3 120.4(3)
C9 C14 N3 120.0(2)
N3 C15 C16 117.0(2)
N3 C15 C23 126.7(3)
C16 C15 C23 115.7(2)
N5 C16 N4 113.5(3)
N5 C16 C15 125.3(2)
N4 C16 C15 121.2(2)
N4 C17 C18 132.6(3)
N4 C17 C22 105.5(3)
C18 C17 C22 122.0(3)
C19 C18 C17 116.8(3)
C19 C18 H18 121.6
C17 C18 H18 121.6
C18 C19 C20 121.7(3)
C18 C19 H19 119.1
C20 C19 H19 119.1
C21 C20 C19 121.5(3)
C21 C20 H20 119.2
C19 C20 H20 119.2
C20 C21 C22 118.2(3)
C20 C21 H21 120.9
C22 C21 H21 120.9
N5 C22 C21 130.5(3)
N5 C22 C17 109.7(3)
C21 C22 C17 119.8(3)
C24 C23 C28 117.0(3)
C24 C23 C15 117.7(2)
C28 C23 C15 124.6(2)
C25 C24 C23 120.7(3)
C25 C24 H24 119.6
C23 C24 H24 119.6
C26 C25 C24 120.2(3)
C26 C25 H25 119.9
C24 C25 H25 119.9
C27 C26 C25 120.5(3)
C27 C26 H26 119.7
C25 C26 H26 119.7
C26 C27 C28 118.4(3)
C26 C27 H27 120.8
C28 C27 H27 120.8
C27 C28 C23 122.9(3)
C27 C28 N6 117.9(3)
C23 C28 N6 119.1(2)
C30 C29 C34 117.7(3)
C30 C29 H29 121.2
C34 C29 H29 121.2
C29 C30 C31 121.5(3)
C29 C30 H30 119.3
C31 C30 H30 119.3
C32 C31 C30 122.0(3)
C32 C31 H31 119.0
C30 C31 H31 119.0
C31 C32 C33 116.8(3)
C31 C32 H32 121.6
C33 C32 H32 121.6
N7 C33 C32 133.6(3)
N7 C33 C34 104.5(3)
C32 C33 C34 121.9(3)
N8 C34 C29 129.9(3)
N8 C34 C33 110.0(3)
C29 C34 C33 120.1(3)
N8 C35 N7 112.7(3)
N8 C35 C36 126.6(3)
N7 C35 C36 120.6(3)
O4 C36 C35 118.8(3)
O4 C36 C37 122.9(3)
C35 C36 C37 118.2(2)
C38 C37 C42 119.8(3)
C38 C37 C36 122.1(3)
C42 C37 C36 118.1(3)
C39 C38 C37 120.2(3)
C39 C38 H38 119.9
C37 C38 H38 119.9
C40 C39 C38 120.1(3)
C40 C39 H39 120.0
C38 C39 H39 120.0
C39 C40 C41 120.4(3)
C39 C40 H40 119.8
C41 C40 H40 119.8
C40 C41 C42 119.9(3)
C40 C41 H41 120.0
C42 C41 H41 120.0
C41 C42 C37 119.7(3)
C41 C42 N9 121.6(3)
C37 C42 N9 118.4(3)
N9 C43 C44 117.9(2)
N9 C43 C51 123.9(3)
C44 C43 C51 117.7(2)
N10 C44 N11 113.1(3)
N10 C44 C43 124.5(3)
N11 C44 C43 122.3(3)
N10 C45 C46 129.9(3)
N10 C45 C50 109.7(3)
C46 C45 C50 120.3(3)
C47 C46 C45 117.8(3)
C47 C46 H46 121.1
C45 C46 H46 121.1
C46 C47 C48 121.4(3)
C46 C47 H47 119.3
C48 C47 H47 119.3
C49 C48 C47 121.7(3)
C49 C48 H48 119.1
C47 C48 H48 119.1
C48 C49 C50 116.7(3)
C48 C49 H49 121.7
C50 C49 H49 121.7
N11 C50 C49 132.6(3)
N11 C50 C45 105.4(2)
C49 C50 C45 122.0(3)
C56 C51 C52 117.6(3)
C56 C51 C43 125.3(3)
C52 C51 C43 117.1(3)
C53 C52 C51 120.5(3)
C53 C52 H52 119.8
C51 C52 H52 119.8
C54 C53 C52 120.2(3)
C54 C53 H53 119.9
C52 C53 H53 119.9
C55 C54 C53 120.2(3)
C55 C54 H54 119.9
C53 C54 H54 119.9
C54 C55 C56 119.0(3)
C54 C55 H55 120.5
C56 C55 H55 120.5
C51 C56 C55 122.4(3)
C51 C56 N12 119.5(3)
C55 C56 N12 118.1(3)
Cl1 C57 Cl2 110.0(2)
Cl1 C57 H57A 109.7
Cl2 C57 H57A 109.7
Cl1 C57 H57B 109.7
Cl2 C57 H57B 109.7
H57A C57 H57B 108.2
Cl4 C58 Cl3 114.2(2)
Cl4 C58 H58A 108.7
Cl3 C58 H58A 108.7
Cl4 C58 H58B 108.7
Cl3 C58 H58B 108.7
H58A C58 H58B 107.6
C7 N1 C6 107.1(2)
C7 N1 H57 130(3)
C6 N1 H57 123(3)
C7 N2 C5 104.5(2)
C15 N3 C14 121.1(2)
C16 N4 C17 106.9(2)
C16 N4 H58 124(3)
C17 N4 H58 129(3)
C16 N5 C22 104.4(2)
O3 N6 O2 123.8(3)
O3 N6 C28 118.1(2)
O2 N6 C28 118.1(2)
C35 N7 C33 107.8(3)
C35 N7 H59 123(3)
C33 N7 H59 129(3)
C35 N8 C34 105.0(2)
C43 N9 C42 120.8(2)
C44 N10 C45 104.7(2)
C44 N11 C50 107.0(2)
C44 N11 H60 124(3)
C50 N11 H60 128(3)
O6 N12 O5 122.9(3)
O6 N12 C56 118.1(3)
O5 N12 C56 119.0(2)

loop_
_geom_bond_atom_site_label_1
_geom_bond_atom_site_label_2
_geom_bond_distance
C1 C2 1.383(5)
C1 C6 1.393(4)
C1 H1 0.9500
C2 C3 1.405(5)
C2 H2 0.9500
C3 C4 1.375(5)
C3 H3 0.9500
C4 C5 1.408(4)
C4 H4 0.9500
C5 N2 1.386(4)
C5 C6 1.406(4)
C6 N1 1.364(4)
C7 N2 1.323(4)
C7 N1 1.361(4)
C7 C8 1.484(4)
C8 O1 1.229(3)
C8 C9 1.474(4)
C9 C10 1.399(4)
C9 C14 1.408(4)
C10 C11 1.383(4)
C10 H10 0.9500
C11 C12 1.381(5)
C11 H11 0.9500
C12 C13 1.380(4)
C12 H12 0.9500
C13 C14 1.395(4)
C13 H13 0.9500
C14 N3 1.411(4)
C15 N3 1.273(4)
C15 C16 1.476(4)
C15 C23 1.496(4)
C16 N5 1.324(4)
C16 N4 1.357(4)
C17 N4 1.370(4)
C17 C18 1.397(4)
C17 C22 1.411(4)
C18 C19 1.383(5)
C18 H18 0.9500
C19 C20 1.399(5)
C19 H19 0.9500
C20 C21 1.376(5)
C20 H20 0.9500
C21 C22 1.399(4)
C21 H21 0.9500
C22 N5 1.385(4)
C23 C24 1.393(4)
C23 C28 1.394(4)
C24 C25 1.392(4)
C24 H24 0.9500
C25 C26 1.381(5)
C25 H25 0.9500
C26 C27 1.378(5)
C26 H26 0.9500
C27 C28 1.384(4)
C27 H27 0.9500
C28 N6 1.463(4)
C29 C30 1.379(5)
C29 C34 1.401(4)
C29 H29 0.9500
C30 C31 1.402(5)
C30 H30 0.9500
C31 C32 1.380(5)
C31 H31 0.9500
C32 C33 1.393(5)
C32 H32 0.9500
C33 N7 1.375(4)
C33 C34 1.413(4)
C34 N8 1.381(4)
C35 N8 1.322(4)
C35 N7 1.357(4)
C35 C36 1.488(4)
C36 O4 1.217(4)
C36 C37 1.491(4)
C37 C38 1.396(4)
C37 C42 1.400(4)
C38 C39 1.391(5)
C38 H38 0.9500
C39 C40 1.381(5)
C39 H39 0.9500
C40 C41 1.396(5)
C40 H40 0.9500
C41 C42 1.396(4)
C41 H41 0.9500
C42 N9 1.413(4)
C43 N9 1.279(4)
C43 C44 1.464(4)
C43 C51 1.505(4)
C44 N10 1.318(4)
C44 N11 1.364(4)
C45 N10 1.387(4)
C45 C46 1.402(4)
C45 C50 1.406(4)
C46 C47 1.379(5)
C46 H46 0.9500
C47 C48 1.408(5)
C47 H47 0.9500
C48 C49 1.386(4)
C48 H48 0.9500
C49 C50 1.399(4)
C49 H49 0.9500
C50 N11 1.368(4)
C51 C56 1.385(4)
C51 C52 1.399(4)
C52 C53 1.393(4)
C52 H52 0.9500
C53 C54 1.388(5)
C53 H53 0.9500
C54 C55 1.376(5)
C54 H54 0.9500
C55 C56 1.392(4)
C55 H55 0.9500
C56 N12 1.471(4)
C57 Cl1 1.738(4)
C57 Cl2 1.767(4)
C57 H57A 0.9900
C57 H57B 0.9900
C58 Cl4 1.646(6)
C58 Cl3 1.807(5)
C58 H58A 0.9900
C58 H58B 0.9900
N1 H57 0.83(4)
N4 H58 0.78(4)
N6 O3 1.223(3)
N6 O2 1.225(3)
N7 H59 0.74(4)
N11 H60 0.78(4)
N12 O6 1.216(4)
N12 O5 1.219(3)
